data_7203936
loop_
_publ_author_name
'Bode, Helge B.'
'Zeeck, Axel'

_publ_section_title
;
 Structure and biosynthesis of kendomycin, a carbocyclic ansa-compound
 from Streptomyces
;
_journal_issue 3
_journal_name_full 'Journal of the Chemical Society, Perkin Transactions 1'
_journal_page_first 323
_journal_paper_doi 10.1039/a908387a
_journal_year 2000
_chemical_formula_sum 'C29 H42 O6'
_chemical_formula_weight 486.63
_chemical_name_common Kendomycin
_chemical_name_systematic
;
 ?
;
_space_group_IT_number 19
_symmetry_cell_setting orthorhombic
_symmetry_space_group_name_Hall 'P 2ac 2ab'
_symmetry_space_group_name_H-M 'P 21 21 21'
_atom_sites_solution_hydrogens geom
_atom_sites_solution_primary direct
_atom_sites_solution_secondary difmap
_audit_creation_method SHELXL-97
_cell_angle_alpha 90.00
_cell_angle_beta 90.00
_cell_angle_gamma 90.00
_cell_formula_units_Z 4
_cell_length_a 10.032(2)
_cell_length_b 10.900(2)
_cell_length_c 24.779(5)
_cell_measurement_temperature 133(2)
_cell_volume 2709.6(9)
_computing_cell_refinement 'SAINT 5.00 (Bruker, 1997)'
_computing_data_collection 'SMART 5.050 (Bruker, 1997-98)'
_computing_data_reduction 'SAINT 5.00 (Bruker, 1997)'
_computing_molecular_graphics 'SHELXTL 5.1 (Sheldrick,1998)'
_computing_publication_material 'SHELXL-97 (Sheldrick, 1997)'
_computing_structure_refinement 'SHELXL-97 (Sheldrick, 1997)'
_computing_structure_solution 'SHELXS-97 (Sheldrick, 1990)'
_diffrn_ambient_temperature 133(2)
_diffrn_measured_fraction_theta_full .997
_diffrn_measured_fraction_theta_max .997
_diffrn_measurement_device_type 'Stoe-Siemens-Huber four circle diffractometer'
_diffrn_measurement_method 'phi and omega scan'
_diffrn_radiation_monochromator graphite
_diffrn_radiation_source 'fine-focus sealed tube'
_diffrn_radiation_type MoK\a
_diffrn_radiation_wavelength 0.71073
_diffrn_reflns_av_R_equivalents 0.0000
_diffrn_reflns_av_sigmaI/netI 0.0494
_diffrn_reflns_limit_h_max 13
_diffrn_reflns_limit_h_min -12
_diffrn_reflns_limit_k_max 14
_diffrn_reflns_limit_k_min 0
_diffrn_reflns_limit_l_max 32
_diffrn_reflns_limit_l_min 0
_diffrn_reflns_number 6219
_diffrn_reflns_theta_full 27.52
_diffrn_reflns_theta_max 27.52
_diffrn_reflns_theta_min 2.04
_exptl_absorpt_coefficient_mu 0.082
_exptl_absorpt_correction_type 'semi empirical'
_exptl_crystal_colour colourless
_exptl_crystal_density_diffrn 1.193
_exptl_crystal_density_method 'not measured'
_exptl_crystal_description blocks
_exptl_crystal_F_000 1056
_exptl_crystal_size_max 0.6
_exptl_crystal_size_mid 0.5
_exptl_crystal_size_min 0.5
_refine_diff_density_max .160
_refine_diff_density_min -.203
_refine_diff_density_rms .043
_refine_ls_abs_structure_details 'Flack H D (1983), Acta Cryst. A39, 876-881'
_refine_ls_abs_structure_Flack -0.2(11)
_refine_ls_extinction_method none
_refine_ls_goodness_of_fit_ref 1.030
_refine_ls_hydrogen_treatment mixed
_refine_ls_matrix_type full
_refine_ls_number_parameters 332
_refine_ls_number_reflns 6219
_refine_ls_number_restraints 3
_refine_ls_restrained_S_all 1.541
_refine_ls_R_factor_all 0.0655
_refine_ls_R_factor_gt 0.0441
_refine_ls_shift/su_max 0.000
_refine_ls_shift/su_mean 0.000
_refine_ls_structure_factor_coef Fsqd
_refine_ls_weighting_details 'calc w=1/[\s^2^(Fo^2^)+(0.0490P)^2^+0.0167P] where P=(Fo^2^+2Fc^2^)/3'
_refine_ls_weighting_scheme calc
_refine_ls_wR_factor_gt 0.0864
_refine_ls_wR_factor_ref 0.0925
_reflns_number_gt 4797
_reflns_number_total 6219
_reflns_threshold_expression >2sigma(I)
_cod_data_source_file a908387a.txt
_cod_data_source_block makro
_cod_original_cell_volume 2709.4(9)
_cod_original_sg_symbol_H-M P212121
_cod_database_code 7203936

loop_
_symmetry_equiv_pos_as_xyz
'x, y, z'
'-x+1/2, -y, z+1/2'
'-x, y+1/2, -z+1/2'
'x+1/2, -y+1/2, -z'

loop_
_atom_site_label
_atom_site_type_symbol
_atom_site_fract_x
_atom_site_fract_y
_atom_site_fract_z
_atom_site_U_iso_or_equiv
_atom_site_adp_type
_atom_site_occupancy
_atom_site_symmetry_multiplicity
_atom_site_calc_flag
_atom_site_refinement_flags
_atom_site_disorder_assembly
_atom_site_disorder_group
O5 O 0.57524(18) 0.38044(15) 0.07010(7) 0.0219(4) Uani 1 1 d . . .
O3 O 0.65564(18) 0.71425(16) -0.11106(7) 0.0256(4) Uani 1 1 d . . .
O1 O 0.91904(18) 0.68960(15) 0.04720(7) 0.0226(4) Uani 1 1 d . . .
O19 O 1.03999(17) 0.55653(16) 0.10167(7) 0.0232(4) Uani 1 1 d D . .
H19 H 1.095(3) 0.612(2) 0.1089(12) 0.035 Uiso 1 1 d D . .
O4 O 0.5237(2) 0.51976(18) -0.08359(7) 0.0293(5) Uani 1 1 d D . .
H4 H 0.525(3) 0.572(3) -0.1087(11) 0.044 Uiso 1 1 d D . .
C4A C 0.6547(3) 0.4895(2) -0.00543(10) 0.0208(6) Uani 1 1 d . . .
C6 C 0.6369(3) 0.2556(2) -0.00884(10) 0.0228(6) Uani 1 1 d . . .
H6 H 0.7334 0.2525 0.0011 0.027 Uiso 1 1 calc RD . .
C5 C 0.5778(3) 0.3773(2) 0.01235(10) 0.0202(6) Uani 1 1 d . . .
H5 H 0.4842 0.3847 -0.0012 0.024 Uiso 1 1 calc R . .
C3 C 0.6946(3) 0.6671(2) -0.06776(11) 0.0229(6) Uani 1 1 d . . .
C20A C 0.7612(3) 0.5406(2) 0.02735(11) 0.0208(6) Uani 1 1 d . . .
O7 O 0.6286(2) 0.03488(17) 0.00408(8) 0.0359(5) Uani 1 1 d D . .
H7 H 0.604(4) 0.013(3) -0.0259(15) 0.054 Uiso 1 1 d . . .
C7 C 0.5666(3) 0.1486(2) 0.01801(11) 0.0250(6) Uani 1 1 d . . .
H7A H 0.4723 0.1466 0.0050 0.030 Uiso 1 1 calc R . .
C2 C 0.8001(3) 0.7174(2) -0.03517(10) 0.0220(6) Uani 1 1 d . . .
C4 C 0.6250(3) 0.5534(2) -0.05031(10) 0.0222(6) Uani 1 1 d . . .
C27 C 0.7368(3) 0.7533(3) 0.12977(12) 0.0333(7) Uani 1 1 d . . .
H27A H 0.7527 0.8019 0.0972 0.050 Uiso 1 1 calc R . .
H27B H 0.7166 0.8082 0.1600 0.050 Uiso 1 1 calc R . .
H27C H 0.6613 0.6979 0.1237 0.050 Uiso 1 1 calc R . .
C22 C 0.6255(3) 0.2496(2) -0.07031(11) 0.0287(6) Uani 1 1 d . . .
H22A H 0.6600 0.1706 -0.0831 0.043 Uiso 1 1 calc R . .
H22B H 0.6775 0.3164 -0.0864 0.043 Uiso 1 1 calc R . .
H22C H 0.5318 0.2578 -0.0809 0.043 Uiso 1 1 calc R . .
C20 C 0.8168(3) 0.5087(2) 0.07475(10) 0.0212(6) Uani 1 1 d . . .
H20 H 0.7983 0.4348 0.0937 0.025 Uiso 1 1 calc R . .
C21 C 0.8716(3) 0.8324(2) -0.05143(12) 0.0321(7) Uani 1 1 d . . .
H21A H 0.8258 0.9036 -0.0360 0.048 Uiso 1 1 calc R . .
H21B H 0.8721 0.8391 -0.0909 0.048 Uiso 1 1 calc R . .
H21C H 0.9635 0.8296 -0.0381 0.048 Uiso 1 1 calc R . .
C18 C 0.8615(3) 0.6778(2) 0.14296(10) 0.0227(6) Uani 1 1 d . . .
H18 H 0.9335 0.7364 0.1538 0.027 Uiso 1 1 calc R . .
C1 C 0.8269(3) 0.6544(2) 0.01037(10) 0.0204(6) Uani 1 1 d . . .
C19 C 0.9116(3) 0.6054(2) 0.09352(10) 0.0212(6) Uani 1 1 d . . .
C8 C 0.5654(3) 0.1587(2) 0.07959(11) 0.0295(6) Uani 1 1 d . . .
H8 H 0.5069 0.0919 0.0938 0.035 Uiso 1 1 calc R . .
C17 C 0.8383(3) 0.5895(2) 0.19041(11) 0.0258(6) Uani 1 1 d . . .
H17A H 0.9205 0.5407 0.1959 0.031 Uiso 1 1 calc R . .
H17B H 0.7664 0.5317 0.1803 0.031 Uiso 1 1 calc R . .
C13 C 0.5320(3) 0.5242(3) 0.23690(11) 0.0264(6) Uani 1 1 d . . .
H13 H 0.5570 0.5930 0.2156 0.032 Uiso 1 1 calc R . .
C10 C 0.4913(3) 0.3107(2) 0.15378(11) 0.0272(6) Uani 1 1 d . . .
H10A H 0.5816 0.3292 0.1677 0.033 Uiso 1 1 calc R . .
H10B H 0.4573 0.2379 0.1733 0.033 Uiso 1 1 calc R . .
C14 C 0.6188(3) 0.4916(2) 0.27499(11) 0.0260(6) Uani 1 1 d . . .
C9 C 0.5001(3) 0.2815(2) 0.09378(10) 0.0242(6) Uani 1 1 d . . .
H9 H 0.4081 0.2827 0.0783 0.029 Uiso 1 1 calc R . .
C11 C 0.3997(3) 0.4198(3) 0.16470(11) 0.0283(6) Uani 1 1 d . . .
H11A H 0.3074 0.3961 0.1550 0.034 Uiso 1 1 calc R . .
H11B H 0.4261 0.4880 0.1406 0.034 Uiso 1 1 calc R . .
C16 C 0.8008(3) 0.6504(3) 0.24442(11) 0.0284(6) Uani 1 1 d . . .
H16 H 0.7269 0.7100 0.2378 0.034 Uiso 1 1 calc R . .
C12 C 0.3997(3) 0.4670(3) 0.22295(11) 0.0281(6) Uani 1 1 d . . .
H12A H 0.3848 0.3957 0.2476 0.034 Uiso 1 1 calc R . .
C15 C 0.7522(3) 0.5534(3) 0.28492(11) 0.0306(7) Uani 1 1 d . . .
H15A H 0.8209 0.4883 0.2868 0.037 Uiso 1 1 calc R . .
H15B H 0.7484 0.5926 0.3209 0.037 Uiso 1 1 calc R . .
C23 C 0.7044(3) 0.1417(3) 0.10442(12) 0.0402(8) Uani 1 1 d . . .
H23A H 0.7597 0.2133 0.0961 0.060 Uiso 1 1 calc R . .
H23B H 0.7459 0.0678 0.0894 0.060 Uiso 1 1 calc R . .
H23C H 0.6962 0.1331 0.1436 0.060 Uiso 1 1 calc R . .
C26 C 0.9199(3) 0.7201(3) 0.26853(13) 0.0466(9) Uani 1 1 d . . .
H26A H 0.8922 0.7614 0.3018 0.070 Uiso 1 1 calc R . .
H26B H 0.9517 0.7812 0.2425 0.070 Uiso 1 1 calc R . .
H26C H 0.9919 0.6621 0.2766 0.070 Uiso 1 1 calc R . .
C24 C 0.2845(3) 0.5576(3) 0.23045(14) 0.0441(8) Uani 1 1 d . . .
H24A H 0.2840 0.5876 0.2677 0.066 Uiso 1 1 calc R . .
H24B H 0.1999 0.5163 0.2227 0.066 Uiso 1 1 calc R . .
H24C H 0.2959 0.6270 0.2057 0.066 Uiso 1 1 calc R . .
C25 C 0.5918(4) 0.3885(3) 0.31413(14) 0.0455(9) Uani 1 1 d . . .
H25A H 0.5786 0.4224 0.3504 0.068 Uiso 1 1 calc R . .
H25B H 0.6679 0.3322 0.3145 0.068 Uiso 1 1 calc R . .
H25C H 0.5115 0.3441 0.3029 0.068 Uiso 1 1 calc R . .

loop_
_atom_site_aniso_label
_atom_site_aniso_U_11
_atom_site_aniso_U_22
_atom_site_aniso_U_33
_atom_site_aniso_U_23
_atom_site_aniso_U_13
_atom_site_aniso_U_12
O5 0.0256(10) 0.0208(9) 0.0191(9) -0.0014(7) 0.0025(8) -0.0051(8)
O3 0.0258(10) 0.0287(10) 0.0222(10) 0.0043(8) 0.0012(8) 0.0043(8)
O1 0.0242(9) 0.0224(9) 0.0210(10) 0.0004(8) -0.0014(8) -0.0062(8)
O19 0.0207(10) 0.0222(10) 0.0267(10) -0.0029(8) -0.0008(8) -0.0004(8)
O4 0.0292(11) 0.0315(11) 0.0273(11) 0.0045(9) -0.0091(9) -0.0041(9)
C4A 0.0202(13) 0.0192(12) 0.0231(14) -0.0024(11) 0.0034(11) 0.0017(11)
C6 0.0201(13) 0.0236(13) 0.0246(14) -0.0051(11) -0.0011(11) -0.0012(11)
C5 0.0194(13) 0.0226(13) 0.0187(13) -0.0025(11) -0.0007(11) -0.0027(11)
C3 0.0225(14) 0.0242(13) 0.0220(15) -0.0013(11) 0.0058(12) 0.0058(11)
C20A 0.0186(13) 0.0196(13) 0.0244(14) -0.0017(11) 0.0048(11) 0.0006(11)
O7 0.0520(14) 0.0222(10) 0.0335(12) -0.0086(9) -0.0045(11) 0.0052(10)
C7 0.0280(15) 0.0202(13) 0.0267(15) -0.0049(11) -0.0014(12) -0.0020(12)
C2 0.0221(14) 0.0217(13) 0.0223(15) 0.0003(11) 0.0027(11) 0.0014(11)
C4 0.0210(13) 0.0257(13) 0.0198(13) -0.0048(11) 0.0007(11) 0.0010(11)
C27 0.0351(17) 0.0355(16) 0.0293(16) -0.0006(14) 0.0044(13) 0.0106(14)
C22 0.0318(16) 0.0297(15) 0.0248(15) -0.0054(13) 0.0022(12) -0.0017(13)
C20 0.0220(14) 0.0198(12) 0.0219(14) -0.0011(11) 0.0015(11) -0.0015(11)
C21 0.0308(16) 0.0289(15) 0.0367(17) 0.0081(13) -0.0010(13) -0.0062(13)
C18 0.0211(14) 0.0228(13) 0.0242(14) -0.0050(11) 0.0006(11) -0.0014(11)
C1 0.0185(13) 0.0200(13) 0.0226(14) -0.0039(11) 0.0023(11) 0.0017(11)
C19 0.0216(13) 0.0191(12) 0.0230(14) 0.0027(11) -0.0001(11) -0.0007(11)
C8 0.0372(16) 0.0206(13) 0.0306(16) 0.0008(12) 0.0009(14) -0.0048(12)
C17 0.0267(15) 0.0265(14) 0.0242(15) -0.0038(11) 0.0029(12) -0.0020(12)
C13 0.0314(16) 0.0273(14) 0.0206(15) 0.0005(12) 0.0038(12) -0.0024(12)
C10 0.0315(15) 0.0270(14) 0.0230(15) 0.0027(12) 0.0030(12) -0.0045(12)
C14 0.0281(15) 0.0289(14) 0.0211(14) -0.0013(12) 0.0032(12) 0.0023(12)
C9 0.0239(14) 0.0253(14) 0.0233(14) 0.0000(11) 0.0044(11) -0.0065(12)
C11 0.0265(15) 0.0345(15) 0.0238(15) -0.0022(12) 0.0012(12) -0.0014(12)
C16 0.0284(15) 0.0322(15) 0.0246(15) -0.0056(12) 0.0021(12) -0.0031(13)
C12 0.0271(15) 0.0354(16) 0.0218(14) -0.0007(12) 0.0026(12) -0.0041(13)
C15 0.0310(16) 0.0401(17) 0.0207(15) -0.0027(13) -0.0004(13) 0.0008(14)
C23 0.058(2) 0.0323(16) 0.0302(18) 0.0005(14) -0.0064(16) 0.0151(16)
C26 0.047(2) 0.059(2) 0.0328(18) -0.0157(16) 0.0025(16) -0.0190(18)
C24 0.0313(17) 0.059(2) 0.042(2) -0.0171(17) 0.0058(15) 0.0024(16)
C25 0.044(2) 0.047(2) 0.046(2) 0.0180(16) -0.0058(16) -0.0001(17)

loop_
_atom_type_symbol
_atom_type_description
_atom_type_scat_dispersion_real
_atom_type_scat_dispersion_imag
_atom_type_scat_source
C C .0033 .0016 'International Tables Vol C Tables 4.2.6.8 and 6.1.1.4'
H H .0000 .0000 'International Tables Vol C Tables 4.2.6.8 and 6.1.1.4'
O O .0106 .0060 'International Tables Vol C Tables 4.2.6.8 and 6.1.1.4'

loop_
_geom_angle_atom_site_label_1
_geom_angle_atom_site_label_2
_geom_angle_atom_site_label_3
_geom_angle
_geom_angle_site_symmetry_1
_geom_angle_site_symmetry_3
_geom_angle_publ_flag
C5 O5 C9 113.49(18) . . ?
C1 O1 C19 108.31(19) . . ?
C4 C4A C20A 115.2(2) . . ?
C4 C4A C5 123.1(2) . . ?
C20A C4A C5 121.5(2) . . ?
C7 C6 C22 111.7(2) . . ?
C7 C6 C5 109.4(2) . . ?
C22 C6 C5 110.3(2) . . ?
O5 C5 C4A 106.3(2) . . ?
O5 C5 C6 111.6(2) . . ?
C4A C5 C6 113.6(2) . . ?
O3 C3 C2 123.7(2) . . ?
O3 C3 C4 116.4(2) . . ?
C2 C3 C4 120.0(2) . . ?
C20 C20A C4A 133.9(2) . . ?
C20 C20A C1 106.4(2) . . ?
C4A C20A C1 119.6(2) . . ?
O7 C7 C6 111.0(2) . . ?
O7 C7 C8 107.9(2) . . ?
C6 C7 C8 112.7(2) . . ?
C1 C2 C3 115.0(2) . . ?
C1 C2 C21 123.8(2) . . ?
C3 C2 C21 121.2(2) . . ?
C4A C4 O4 121.9(2) . . ?
C4A C4 C3 124.6(2) . . ?
O4 C4 C3 113.6(2) . . ?
C20A C20 C19 110.7(2) . . ?
C27 C18 C17 112.1(2) . . ?
C27 C18 C19 111.8(2) . . ?
C17 C18 C19 109.7(2) . . ?
C2 C1 O1 123.7(2) . . ?
C2 C1 C20A 125.6(2) . . ?
O1 C1 C20A 110.7(2) . . ?
O19 C19 O1 107.6(2) . . ?
O19 C19 C20 111.1(2) . . ?
O1 C19 C20 103.27(19) . . ?
O19 C19 C18 112.2(2) . . ?
O1 C19 C18 108.49(19) . . ?
C20 C19 C18 113.6(2) . . ?
C7 C8 C9 107.2(2) . . ?
C7 C8 C23 112.6(2) . . ?
C9 C8 C23 113.7(2) . . ?
C18 C17 C16 115.6(2) . . ?
C14 C13 C12 128.9(3) . . ?
C9 C10 C11 111.7(2) . . ?
C13 C14 C25 122.5(3) . . ?
C13 C14 C15 124.9(3) . . ?
C25 C14 C15 112.6(2) . . ?
O5 C9 C10 105.8(2) . . ?
O5 C9 C8 109.7(2) . . ?
C10 C9 C8 115.6(2) . . ?
C10 C11 C12 115.3(2) . . ?
C26 C16 C15 109.5(2) . . ?
C26 C16 C17 111.2(2) . . ?
C15 C16 C17 110.4(2) . . ?
C13 C12 C24 111.7(2) . . ?
C13 C12 C11 110.8(2) . . ?
C24 C12 C11 109.3(2) . . ?
C14 C15 C16 118.6(2) . . ?

loop_
_geom_bond_atom_site_label_1
_geom_bond_atom_site_label_2
_geom_bond_distance
_geom_bond_site_symmetry_2
_geom_bond_publ_flag
O5 C5 1.432(3) . ?
O5 C9 1.440(3) . ?
O3 C3 1.252(3) . ?
O1 C1 1.355(3) . ?
O1 C19 1.471(3) . ?
O19 C19 1.408(3) . ?
O4 C4 1.359(3) . ?
C4A C4 1.346(4) . ?
C4A C20A 1.453(4) . ?
C4A C5 1.512(3) . ?
C6 C7 1.516(4) . ?
C6 C22 1.529(4) . ?
C6 C5 1.545(4) . ?
C3 C2 1.439(4) . ?
C3 C4 1.488(4) . ?
C20A C20 1.346(4) . ?
C20A C1 1.466(4) . ?
O7 C7 1.429(3) . ?
C7 C8 1.530(4) . ?
C2 C1 1.348(4) . ?
C2 C21 1.499(4) . ?
C27 C18 1.532(4) . ?
C20 C19 1.494(4) . ?
C18 C17 1.537(4) . ?
C18 C19 1.541(4) . ?
C8 C9 1.532(4) . ?
C8 C23 1.535(4) . ?
C17 C16 1.541(4) . ?
C13 C14 1.332(4) . ?
C13 C12 1.506(4) . ?
C10 C9 1.523(4) . ?
C10 C11 1.528(4) . ?
C14 C25 1.508(4) . ?
C14 C15 1.518(4) . ?
C11 C12 1.532(4) . ?
C16 C26 1.537(4) . ?
C16 C15 1.537(4) . ?
C12 C24 1.532(4) . ?

loop_
_cod_related_entry_id
_cod_related_entry_database
_cod_related_entry_code
1 ChemSpider 28282303
